data_1548885
loop_
_publ_author_name
'Chantarojsiri, Teera'
'Ziller, Joseph W.'
'Yang, Jenny Y.'

_publ_section_title
;
 Incorporation of redox-inactive cations promotes iron catalyzed aerobic
 C-H oxidation at mild potentials.
;
_journal_issue 9
_journal_name_full 'Chemical science'
_journal_page_first 2567
_journal_page_last 2574
_journal_paper_doi 10.1039/c7sc04486k
_journal_volume 9
_journal_year 2018
_chemical_formula_sum 'C26 H27 Ba Cl F6 Fe N3 O12 S2'
_chemical_formula_weight 980.26
_space_group_crystal_system triclinic
_space_group_IT_number 2
_space_group_name_Hall '-P 1'
_space_group_name_H-M_alt 'P -1'
_symmetry_space_group_name_Hall '-P 1'
_symmetry_space_group_name_H-M 'P -1'
_atom_sites_solution_hydrogens geom
_audit_creation_method SHELXL-2014/7
_audit_update_record
;
2017-10-16 deposited with the CCDC.
2018-01-29 downloaded from the CCDC.
;
_cell_angle_alpha 106.9710(10)
_cell_angle_beta 104.4130(10)
_cell_angle_gamma 98.1780(10)
_cell_formula_units_Z 2
_cell_length_a 9.7023(6)
_cell_length_b 12.7853(7)
_cell_length_c 15.6368(9)
_cell_measurement_reflns_used 9931
_cell_measurement_temperature 88(2)
_cell_measurement_theta_max 28.97
_cell_measurement_theta_min 2.58
_cell_volume 1747.82(18)
_computing_cell_refinement 'Bruker SAINT 8.34a, 2013'
_computing_data_collection 'Bruker APEX2 2014.11-0, 2014'
_computing_data_reduction 'Bruker SAINT 8.34a, 2013'
_computing_molecular_graphics 'Bruker SHELXTL'
_computing_publication_material 'Bruker SHELXTL'
_computing_structure_refinement 'SHELXL-2014/7 (Sheldrick, 2014)'
_computing_structure_solution 'Bruker SHELXTL 2014/4 (XT)'
_diffrn_ambient_temperature 88(2)
_diffrn_measured_fraction_theta_full 0.998
_diffrn_measured_fraction_theta_max 0.900
_diffrn_measurement_device_type 'Bruker SMART APEX II CCD'
_diffrn_measurement_method '\f and \w scans'
_diffrn_radiation_type MoK\a
_diffrn_radiation_wavelength 0.71073
_diffrn_reflns_av_unetI/netI 0.0205
_diffrn_reflns_Laue_measured_fraction_full 0.998
_diffrn_reflns_Laue_measured_fraction_max 0.900
_diffrn_reflns_limit_h_max 12
_diffrn_reflns_limit_h_min -13
_diffrn_reflns_limit_k_max 16
_diffrn_reflns_limit_k_min -17
_diffrn_reflns_limit_l_max 21
_diffrn_reflns_limit_l_min 0
_diffrn_reflns_number 8424
_diffrn_reflns_point_group_measured_fraction_full 0.998
_diffrn_reflns_point_group_measured_fraction_max 0.900
_diffrn_reflns_theta_full 26.000
_diffrn_reflns_theta_max 29.074
_diffrn_reflns_theta_min 1.431
_diffrn_source 'fine-focus sealed tube'
_exptl_absorpt_coefficient_mu 1.826
_exptl_absorpt_correction_T_max 0.745802
_exptl_absorpt_correction_T_min 0.606257
_exptl_absorpt_correction_type multi-scan
_exptl_absorpt_process_details 'TWINABS 2012/1'
_exptl_crystal_colour black
_exptl_crystal_density_diffrn 1.863
_exptl_crystal_description prism
_exptl_crystal_F_000 970
_exptl_crystal_size_max 0.478
_exptl_crystal_size_mid 0.213
_exptl_crystal_size_min 0.194
_refine_diff_density_max 0.561
_refine_diff_density_min -0.418
_refine_diff_density_rms 0.081
_refine_ls_extinction_method none
_refine_ls_goodness_of_fit_ref 1.077
_refine_ls_hydrogen_treatment constr
_refine_ls_matrix_type full
_refine_ls_number_parameters 471
_refine_ls_number_reflns 8424
_refine_ls_number_restraints 0
_refine_ls_restrained_S_all 1.077
_refine_ls_R_factor_all 0.0232
_refine_ls_R_factor_gt 0.0209
_refine_ls_shift/su_max 0.003
_refine_ls_shift/su_mean 0.000
_refine_ls_structure_factor_coef Fsqd
_refine_ls_weighting_details 'w=1/[\s^2^(Fo^2^)+(0.0319P)^2^+0.8109P] where P=(Fo^2^+2Fc^2^)/3'
_refine_ls_weighting_scheme calc
_refine_ls_wR_factor_gt 0.0571
_refine_ls_wR_factor_ref 0.0582
_reflns_Friedel_coverage 0.000
_reflns_number_gt 7898
_reflns_number_total 8424
_reflns_threshold_expression 'I > 2\s(I)'
_cod_data_source_file c7sc04486k2.cif
_cod_data_source_block jyy87a
_cod_depositor_comments 'Adding full bibliography for 1548883--1548887.cif.'
_cod_original_cell_volume 1747.81(18)
_cod_database_code 1548885
_shelx_shelxl_version_number 2014/7
_shelx_space_group_comment
; 
The symmetry employed for this shelxl refinement is uniquely defined 
by the following loop, which should always be used as a source of 
symmetry information in preference to the above space-group names. 
They are only intended as comments. 
;
_shelx_estimated_absorpt_t_min 0.476
_shelx_estimated_absorpt_t_max 0.718

loop_
_space_group_symop_operation_xyz
'x, y, z'
'-x, -y, -z'

loop_
_atom_site_label
_atom_site_type_symbol
_atom_site_fract_x
_atom_site_fract_y
_atom_site_fract_z
_atom_site_U_iso_or_equiv
_atom_site_adp_type
_atom_site_occupancy
_atom_site_site_symmetry_order
_atom_site_calc_flag
_atom_site_refinement_flags_posn
_atom_site_refinement_flags_adp
C1 C 0.24118(19) 0.38131(16) 0.16029(12) 0.0107(3) Uani 1 1 d . .
C2 C 0.2067(2) 0.48802(16) 0.17969(12) 0.0113(3) Uani 1 1 d . .
C3 C 0.0630(2) 0.49778(17) 0.16309(13) 0.0147(4) Uani 1 1 d . .
H3 H 0.0414 0.5699 0.1775 0.018 Uiso 1 1 calc R U
C4 C -0.0505(2) 0.40018(18) 0.12471(14) 0.0166(4) Uani 1 1 d . .
H4 H -0.1492 0.4065 0.1146 0.020 Uiso 1 1 calc R U
C5 C -0.0198(2) 0.29538(17) 0.10163(14) 0.0166(4) Uani 1 1 d . .
H5 H -0.0976 0.2300 0.0742 0.020 Uiso 1 1 calc R U
C6 C 0.1263(2) 0.28439(16) 0.11847(13) 0.0128(3) Uani 1 1 d . .
C7 C 0.1534(2) 0.17243(16) 0.08839(13) 0.0138(4) Uani 1 1 d . .
H7 H 0.0722 0.1100 0.0666 0.017 Uiso 1 1 calc R U
C8 C 0.2941(2) 0.03548(16) 0.05212(14) 0.0160(4) Uani 1 1 d . .
H8A H 0.3135 0.0216 -0.0090 0.019 Uiso 1 1 calc R U
H8B H 0.2029 -0.0182 0.0428 0.019 Uiso 1 1 calc R U
C9 C 0.4213(2) 0.02084(16) 0.12377(14) 0.0165(4) Uani 1 1 d . .
H9A H 0.3892 0.0085 0.1761 0.020 Uiso 1 1 calc R U
H9B H 0.4563 -0.0454 0.0940 0.020 Uiso 1 1 calc R U
C10 C 0.6723(2) 0.11942(16) 0.20030(13) 0.0143(4) Uani 1 1 d . .
H10 H 0.6901 0.0473 0.1965 0.017 Uiso 1 1 calc R U
C11 C 0.7950(2) 0.21531(16) 0.25085(13) 0.0138(4) Uani 1 1 d . .
C12 C 0.9331(2) 0.19458(18) 0.28711(15) 0.0189(4) Uani 1 1 d . .
H12 H 0.9441 0.1193 0.2732 0.023 Uiso 1 1 calc R U
C13 C 1.0514(2) 0.28143(19) 0.34197(15) 0.0205(4) Uani 1 1 d . .
H13 H 1.1438 0.2663 0.3654 0.025 Uiso 1 1 calc R U
C14 C 1.0359(2) 0.39310(17) 0.36358(14) 0.0169(4) Uani 1 1 d . .
H14 H 1.1176 0.4534 0.4021 0.020 Uiso 1 1 calc R U
C15 C 0.9016(2) 0.41506(16) 0.32868(13) 0.0131(4) Uani 1 1 d . .
C16 C 0.7779(2) 0.32661(16) 0.27062(13) 0.0119(3) Uani 1 1 d . .
C17 C 0.9973(2) 0.61575(16) 0.39674(14) 0.0150(4) Uani 1 1 d . .
H17A H 1.0816 0.6056 0.3728 0.018 Uiso 1 1 calc R U
H17B H 1.0270 0.6228 0.4639 0.018 Uiso 1 1 calc R U
C18 C 0.9492(2) 0.71881(16) 0.38525(14) 0.0155(4) Uani 1 1 d . .
H18A H 1.0308 0.7860 0.4200 0.019 Uiso 1 1 calc R U
H18B H 0.9197 0.7114 0.3180 0.019 Uiso 1 1 calc R U
C19 C 0.7911(2) 0.83780(16) 0.43389(14) 0.0180(4) Uani 1 1 d . .
H19A H 0.8821 0.8968 0.4542 0.022 Uiso 1 1 calc R U
H19B H 0.7442 0.8542 0.4843 0.022 Uiso 1 1 calc R U
C20 C 0.6890(2) 0.84206(17) 0.34496(15) 0.0180(4) Uani 1 1 d . .
H20A H 0.6722 0.9187 0.3548 0.022 Uiso 1 1 calc R U
H20B H 0.7321 0.8222 0.2930 0.022 Uiso 1 1 calc R U
C21 C 0.4456(2) 0.76525(16) 0.24212(14) 0.0162(4) Uani 1 1 d . .
H21A H 0.4779 0.7406 0.1857 0.019 Uiso 1 1 calc R U
H21B H 0.4322 0.8427 0.2518 0.019 Uiso 1 1 calc R U
C22 C 0.3032(2) 0.68767(16) 0.22816(14) 0.0149(4) Uani 1 1 d . .
H22A H 0.2703 0.7120 0.2844 0.018 Uiso 1 1 calc R U
H22B H 0.2266 0.6886 0.1733 0.018 Uiso 1 1 calc R U
C23 C 0.6857(2) 0.57329(17) 0.10664(14) 0.0159(4) Uani 1 1 d . .
C24 C 0.7235(2) 0.5624(2) 0.02043(14) 0.0234(5) Uani 1 1 d . .
H24A H 0.7711 0.6365 0.0227 0.035 Uiso 1 1 calc R U
H24B H 0.6344 0.5313 -0.0335 0.035 Uiso 1 1 calc R U
H24C H 0.7904 0.5120 0.0142 0.035 Uiso 1 1 calc R U
C25 C 0.5827(2) 0.20595(17) 0.44672(14) 0.0177(4) Uani 1 1 d . .
C26 C 0.1213(2) -0.04333(17) 0.29853(15) 0.0189(4) Uani 1 1 d . .
Ba1 Ba 0.58462(2) 0.54953(2) 0.33253(2) 0.00923(4) Uani 1 1 d . .
Cl1 Cl 0.53305(5) 0.26458(4) 0.00621(3) 0.01744(10) Uani 1 1 d . .
F1 F 0.50625(15) 0.15358(12) 0.35661(9) 0.0315(3) Uani 1 1 d . .
F2 F 0.72203(14) 0.20486(11) 0.45523(10) 0.0281(3) Uani 1 1 d . .
F3 F 0.53673(19) 0.14693(12) 0.49584(11) 0.0382(4) Uani 1 1 d . .
F4 F 0.21735(16) -0.09116(12) 0.34237(10) 0.0321(3) Uani 1 1 d . .
F5 F 0.19354(14) 0.05780(10) 0.30707(10) 0.0265(3) Uani 1 1 d . .
F6 F 0.02401(15) -0.02752(11) 0.34614(9) 0.0257(3) Uani 1 1 d . .
Fe1 Fe 0.48154(3) 0.26474(2) 0.13739(2) 0.00965(6) Uani 1 1 d . .
N2 N 0.54086(17) 0.12348(13) 0.16002(11) 0.0133(3) Uani 1 1 d . .
N1 N 0.27940(17) 0.15194(13) 0.08925(11) 0.0131(3) Uani 1 1 d . .
N3 N 0.65568(19) 0.58107(15) 0.17401(12) 0.0185(3) Uani 1 1 d . .
O1 O 0.38301(14) 0.37884(11) 0.18168(9) 0.0118(2) Uani 1 1 d . .
O2 O 0.65269(14) 0.35333(11) 0.23842(9) 0.0116(2) Uani 1 1 d . .
O3 O 0.87439(14) 0.52125(11) 0.34370(9) 0.0138(3) Uani 1 1 d . .
O4 O 0.82759(14) 0.73056(11) 0.42151(10) 0.0146(3) Uani 1 1 d . .
O5 O 0.55412(14) 0.76324(11) 0.32262(9) 0.0142(3) Uani 1 1 d . .
O6 O 0.32826(14) 0.57648(11) 0.21290(9) 0.0127(3) Uani 1 1 d . .
O7 O 0.6136(2) 0.39960(15) 0.42666(12) 0.0331(4) Uani 1 1 d . .
O8 O 0.40445(16) 0.33663(15) 0.47495(10) 0.0263(4) Uani 1 1 d . .
O9 O 0.64684(15) 0.39545(12) 0.58510(10) 0.0173(3) Uani 1 1 d . .
O10 O 0.15253(19) -0.13707(14) 0.13729(12) 0.0297(4) Uani 1 1 d . .
O11 O -0.03670(18) -0.23477(13) 0.18175(11) 0.0249(3) Uani 1 1 d . .
O12 O -0.0668(2) -0.06674(15) 0.14130(12) 0.0345(4) Uani 1 1 d . .
S1 S 0.03084(6) -0.13060(4) 0.17496(3) 0.01709(10) Uani 1 1 d . .
S2 S 0.55937(5) 0.35008(4) 0.48718(3) 0.01445(9) Uani 1 1 d . .

loop_
_atom_site_aniso_label
_atom_site_aniso_U_11
_atom_site_aniso_U_22
_atom_site_aniso_U_33
_atom_site_aniso_U_23
_atom_site_aniso_U_13
_atom_site_aniso_U_12
C1 0.0093(8) 0.0144(9) 0.0088(8) 0.0040(7) 0.0035(6) 0.0025(7)
C2 0.0120(8) 0.0134(9) 0.0091(8) 0.0042(7) 0.0040(6) 0.0029(7)
C3 0.0148(9) 0.0184(10) 0.0133(9) 0.0064(7) 0.0055(7) 0.0075(7)
C4 0.0094(8) 0.0241(10) 0.0179(9) 0.0076(8) 0.0054(7) 0.0053(7)
C5 0.0128(9) 0.0202(10) 0.0146(9) 0.0050(8) 0.0028(7) 0.0014(7)
C6 0.0130(9) 0.0141(9) 0.0110(8) 0.0042(7) 0.0042(7) 0.0017(7)
C7 0.0128(9) 0.0134(9) 0.0127(8) 0.0037(7) 0.0026(7) -0.0008(7)
C8 0.0174(9) 0.0101(9) 0.0163(9) 0.0013(7) 0.0030(7) 0.0007(7)
C9 0.0171(9) 0.0094(9) 0.0209(10) 0.0044(7) 0.0041(8) 0.0010(7)
C10 0.0188(9) 0.0124(9) 0.0144(9) 0.0055(7) 0.0069(7) 0.0062(7)
C11 0.0150(9) 0.0145(9) 0.0132(9) 0.0052(7) 0.0051(7) 0.0049(7)
C12 0.0190(10) 0.0178(10) 0.0224(10) 0.0083(8) 0.0057(8) 0.0101(8)
C13 0.0146(9) 0.0242(11) 0.0238(10) 0.0094(9) 0.0035(8) 0.0092(8)
C14 0.0122(9) 0.0195(10) 0.0168(9) 0.0054(8) 0.0018(7) 0.0031(7)
C15 0.0140(9) 0.0147(9) 0.0123(8) 0.0052(7) 0.0054(7) 0.0053(7)
C16 0.0112(8) 0.0166(9) 0.0110(8) 0.0064(7) 0.0053(7) 0.0061(7)
C17 0.0112(8) 0.0141(9) 0.0154(9) 0.0026(7) 0.0017(7) -0.0013(7)
C18 0.0128(9) 0.0156(9) 0.0170(9) 0.0051(7) 0.0054(7) -0.0001(7)
C19 0.0187(10) 0.0114(9) 0.0192(10) 0.0006(7) 0.0045(8) 0.0012(7)
C20 0.0182(10) 0.0111(9) 0.0239(10) 0.0064(8) 0.0060(8) 0.0013(7)
C21 0.0187(9) 0.0129(9) 0.0183(9) 0.0083(7) 0.0042(8) 0.0040(7)
C22 0.0153(9) 0.0122(9) 0.0187(9) 0.0066(7) 0.0043(7) 0.0059(7)
C23 0.0138(9) 0.0172(10) 0.0177(9) 0.0075(8) 0.0040(7) 0.0045(7)
C24 0.0220(10) 0.0392(13) 0.0143(9) 0.0123(9) 0.0084(8) 0.0114(9)
C25 0.0188(10) 0.0171(10) 0.0172(9) 0.0035(8) 0.0082(8) 0.0041(8)
C26 0.0184(10) 0.0160(10) 0.0209(10) 0.0054(8) 0.0027(8) 0.0074(8)
Ba1 0.00958(6) 0.00949(6) 0.00875(6) 0.00283(4) 0.00341(4) 0.00216(4)
Cl1 0.0242(2) 0.0175(2) 0.0129(2) 0.00517(17) 0.00930(18) 0.00551(18)
F1 0.0265(7) 0.0348(8) 0.0198(6) -0.0064(6) 0.0047(5) 0.0034(6)
F2 0.0192(6) 0.0263(7) 0.0361(8) 0.0042(6) 0.0079(6) 0.0119(5)
F3 0.0658(11) 0.0206(7) 0.0435(9) 0.0156(6) 0.0367(8) 0.0119(7)
F4 0.0334(8) 0.0281(7) 0.0269(7) 0.0055(6) -0.0052(6) 0.0171(6)
F5 0.0205(6) 0.0142(6) 0.0353(7) 0.0016(5) 0.0035(5) -0.0016(5)
F6 0.0329(7) 0.0241(7) 0.0217(6) 0.0056(5) 0.0125(5) 0.0089(6)
Fe1 0.01007(12) 0.00905(13) 0.00968(12) 0.00269(10) 0.00327(9) 0.00243(9)
N2 0.0156(8) 0.0103(7) 0.0143(7) 0.0039(6) 0.0058(6) 0.0026(6)
N1 0.0147(8) 0.0095(7) 0.0122(7) 0.0019(6) 0.0024(6) 0.0004(6)
N3 0.0203(9) 0.0207(9) 0.0168(8) 0.0080(7) 0.0076(7) 0.0047(7)
O1 0.0090(6) 0.0115(6) 0.0135(6) 0.0024(5) 0.0029(5) 0.0029(5)
O2 0.0108(6) 0.0105(6) 0.0124(6) 0.0029(5) 0.0024(5) 0.0029(5)
O3 0.0092(6) 0.0113(6) 0.0174(7) 0.0025(5) 0.0016(5) 0.0010(5)
O4 0.0138(6) 0.0125(6) 0.0172(7) 0.0041(5) 0.0059(5) 0.0023(5)
O5 0.0138(6) 0.0126(6) 0.0158(6) 0.0058(5) 0.0034(5) 0.0015(5)
O6 0.0115(6) 0.0117(6) 0.0144(6) 0.0038(5) 0.0034(5) 0.0039(5)
O7 0.0634(12) 0.0279(9) 0.0312(9) 0.0209(7) 0.0344(9) 0.0238(8)
O8 0.0170(7) 0.0397(10) 0.0161(7) 0.0001(7) 0.0019(6) 0.0136(7)
O9 0.0146(7) 0.0195(7) 0.0153(7) 0.0028(6) 0.0043(5) 0.0031(5)
O10 0.0387(10) 0.0247(9) 0.0298(9) 0.0082(7) 0.0215(8) 0.0032(7)
O11 0.0290(8) 0.0167(7) 0.0242(8) 0.0043(6) 0.0085(7) -0.0046(6)
O12 0.0399(10) 0.0281(9) 0.0251(8) 0.0058(7) -0.0070(7) 0.0135(8)
S1 0.0206(2) 0.0140(2) 0.0150(2) 0.00492(18) 0.00363(18) 0.00210(18)
S2 0.0178(2) 0.0181(2) 0.0121(2) 0.00718(18) 0.00746(17) 0.00874(18)

loop_
_atom_type_symbol
_atom_type_description
_atom_type_scat_dispersion_real
_atom_type_scat_dispersion_imag
_atom_type_scat_source
C C 0.0033 0.0016 'International Tables Vol C Tables 4.2.6.8 and 6.1.1.4'
H H 0.0000 0.0000 'International Tables Vol C Tables 4.2.6.8 and 6.1.1.4'
Ba Ba -0.3244 2.2819 'International Tables Vol C Tables 4.2.6.8 and 6.1.1.4'
Cl Cl 0.1484 0.1585 'International Tables Vol C Tables 4.2.6.8 and 6.1.1.4'
F F 0.0171 0.0103 'International Tables Vol C Tables 4.2.6.8 and 6.1.1.4'
Fe Fe 0.3463 0.8444 'International Tables Vol C Tables 4.2.6.8 and 6.1.1.4'
N N 0.0061 0.0033 'International Tables Vol C Tables 4.2.6.8 and 6.1.1.4'
O O 0.0106 0.0060 'International Tables Vol C Tables 4.2.6.8 and 6.1.1.4'
S S 0.1246 0.1234 'International Tables Vol C Tables 4.2.6.8 and 6.1.1.4'

loop_
_geom_angle_atom_site_label_1
_geom_angle_atom_site_label_2
_geom_angle_atom_site_label_3
_geom_angle
_geom_angle_site_symmetry_1
_geom_angle_site_symmetry_3
O1 C1 C6 123.66(17) . .
O1 C1 C2 117.52(16) . .
C6 C1 C2 118.81(16) . .
O6 C2 C3 125.48(17) . .
O6 C2 C1 113.45(15) . .
C3 C2 C1 121.04(17) . .
C2 C3 C4 119.45(18) . .
C2 C3 H3 120.3 . .
C4 C3 H3 120.3 . .
C5 C4 C3 120.49(18) . .
C5 C4 H4 119.8 . .
C3 C4 H4 119.8 . .
C4 C5 C6 120.54(18) . .
C4 C5 H5 119.7 . .
C6 C5 H5 119.7 . .
C1 C6 C5 119.55(18) . .
C1 C6 C7 121.76(17) . .
C5 C6 C7 118.65(17) . .
N1 C7 C6 124.64(17) . .
N1 C7 H7 117.7 . .
C6 C7 H7 117.7 . .
N1 C8 C9 107.21(15) . .
N1 C8 H8A 110.3 . .
C9 C8 H8A 110.3 . .
N1 C8 H8B 110.3 . .
C9 C8 H8B 110.3 . .
H8A C8 H8B 108.5 . .
N2 C9 C8 108.79(16) . .
N2 C9 H9A 109.9 . .
C8 C9 H9A 109.9 . .
N2 C9 H9B 109.9 . .
C8 C9 H9B 109.9 . .
H9A C9 H9B 108.3 . .
N2 C10 C11 125.62(18) . .
N2 C10 H10 117.2 . .
C11 C10 H10 117.2 . .
C16 C11 C12 119.90(18) . .
C16 C11 C10 122.06(17) . .
C12 C11 C10 117.86(17) . .
C13 C12 C11 120.95(19) . .
C13 C12 H12 119.5 . .
C11 C12 H12 119.5 . .
C12 C13 C14 119.93(19) . .
C12 C13 H13 120.0 . .
C14 C13 H13 120.0 . .
C15 C14 C13 119.95(18) . .
C15 C14 H14 120.0 . .
C13 C14 H14 120.0 . .
C14 C15 O3 124.96(17) . .
C14 C15 C16 121.17(18) . .
O3 C15 C16 113.85(16) . .
O2 C16 C11 123.69(17) . .
O2 C16 C15 118.23(17) . .
C11 C16 C15 118.08(17) . .
O3 C17 C18 107.08(15) . .
O3 C17 H17A 110.3 . .
C18 C17 H17A 110.3 . .
O3 C17 H17B 110.3 . .
C18 C17 H17B 110.3 . .
H17A C17 H17B 108.6 . .
O4 C18 C17 108.35(15) . .
O4 C18 H18A 110.0 . .
C17 C18 H18A 110.0 . .
O4 C18 H18B 110.0 . .
C17 C18 H18B 110.0 . .
H18A C18 H18B 108.4 . .
O4 C19 C20 112.48(16) . .
O4 C19 H19A 109.1 . .
C20 C19 H19A 109.1 . .
O4 C19 H19B 109.1 . .
C20 C19 H19B 109.1 . .
H19A C19 H19B 107.8 . .
O5 C20 C19 107.56(16) . .
O5 C20 H20A 110.2 . .
C19 C20 H20A 110.2 . .
O5 C20 H20B 110.2 . .
C19 C20 H20B 110.2 . .
H20A C20 H20B 108.5 . .
O5 C21 C22 109.08(15) . .
O5 C21 H21A 109.9 . .
C22 C21 H21A 109.9 . .
O5 C21 H21B 109.9 . .
C22 C21 H21B 109.9 . .
H21A C21 H21B 108.3 . .
O6 C22 C21 107.50(15) . .
O6 C22 H22A 110.2 . .
C21 C22 H22A 110.2 . .
O6 C22 H22B 110.2 . .
C21 C22 H22B 110.2 . .
H22A C22 H22B 108.5 . .
N3 C23 C24 179.5(2) . .
C23 C24 H24A 109.5 . .
C23 C24 H24B 109.5 . .
H24A C24 H24B 109.5 . .
C23 C24 H24C 109.5 . .
H24A C24 H24C 109.5 . .
H24B C24 H24C 109.5 . .
F2 C25 F3 108.38(18) . .
F2 C25 F1 107.62(16) . .
F3 C25 F1 107.86(17) . .
F2 C25 S2 111.13(14) . .
F3 C25 S2 110.93(13) . .
F1 C25 S2 110.79(15) . .
F5 C26 F4 107.67(17) . .
F5 C26 F6 107.37(16) . .
F4 C26 F6 106.80(17) . .
F5 C26 S1 111.72(15) . .
F4 C26 S1 111.75(14) . .
F6 C26 S1 111.28(14) . .
O7 Ba1 O1 88.37(5) . .
O7 Ba1 O2 64.91(4) . .
O1 Ba1 O2 57.07(4) . .
O7 Ba1 O4 107.91(5) . .
O1 Ba1 O4 155.70(4) . .
O2 Ba1 O4 113.01(4) . .
O7 Ba1 O5 152.33(4) . .
O1 Ba1 O5 111.08(4) . .
O2 Ba1 O5 142.14(4) . .
O4 Ba1 O5 61.44(4) . .
O7 Ba1 O6 129.43(5) . .
O1 Ba1 O6 54.91(4) . .
O2 Ba1 O6 108.45(4) . .
O4 Ba1 O6 119.25(4) . .
O5 Ba1 O6 58.45(4) . .
O7 Ba1 N3 136.74(5) . .
O1 Ba1 N3 76.49(5) . .
O2 Ba1 N3 72.97(5) . .
O4 Ba1 N3 79.33(5) . .
O5 Ba1 N3 69.21(5) . .
O6 Ba1 N3 72.63(4) . .
O7 Ba1 O3 77.20(5) . .
O1 Ba1 O3 110.42(4) . .
O2 Ba1 O3 55.21(4) . .
O4 Ba1 O3 58.32(4) . .
O5 Ba1 O3 111.69(4) . .
O6 Ba1 O3 143.20(4) . .
N3 Ba1 O3 70.96(5) . .
O7 Ba1 O8 72.06(5) . 2_666
O1 Ba1 O8 134.25(4) . 2_666
O2 Ba1 O8 135.41(4) . 2_666
O4 Ba1 O8 69.36(4) . 2_666
O5 Ba1 O8 80.28(4) . 2_666
O6 Ba1 O8 107.45(4) . 2_666
N3 Ba1 O8 144.03(5) . 2_666
O3 Ba1 O8 105.01(4) . 2_666
O7 Ba1 O9 86.95(5) . 2_666
O1 Ba1 O9 90.49(4) . 2_666
O2 Ba1 O9 135.62(4) . 2_666
O4 Ba1 O9 107.87(4) . 2_666
O5 Ba1 O9 73.88(4) . 2_666
O6 Ba1 O9 62.98(4) . 2_666
N3 Ba1 O9 132.59(5) . 2_666
O3 Ba1 O9 153.05(4) . 2_666
O8 Ba1 O9 48.75(4) 2_666 2_666
O7 Ba1 S2 76.52(3) . 2_666
O1 Ba1 S2 111.94(3) . 2_666
O2 Ba1 S2 139.42(3) . 2_666
O4 Ba1 S2 89.80(3) . 2_666
O5 Ba1 S2 77.94(3) . 2_666
O6 Ba1 S2 86.04(3) . 2_666
N3 Ba1 S2 146.72(4) . 2_666
O3 Ba1 S2 128.75(3) . 2_666
O8 Ba1 S2 24.41(3) 2_666 2_666
O9 Ba1 S2 24.52(3) 2_666 2_666
O7 Ba1 Fe1 76.06(4) . .
O1 Ba1 Fe1 28.54(3) . .
O2 Ba1 Fe1 28.56(3) . .
O4 Ba1 Fe1 137.20(3) . .
O5 Ba1 Fe1 129.97(3) . .
O6 Ba1 Fe1 81.17(3) . .
N3 Ba1 Fe1 71.49(4) . .
O3 Ba1 Fe1 82.51(3) . .
O8 Ba1 Fe1 144.44(4) 2_666 .
O9 Ba1 Fe1 114.92(3) 2_666 .
S2 Ba1 Fe1 131.066(10) 2_666 .
O2 Fe1 O1 87.55(6) . .
O2 Fe1 N2 87.88(6) . .
O1 Fe1 N2 141.65(6) . .
O2 Fe1 N1 149.64(6) . .
O1 Fe1 N1 86.66(6) . .
N2 Fe1 N1 78.52(6) . .
O2 Fe1 Cl1 105.85(4) . .
O1 Fe1 Cl1 113.59(4) . .
N2 Fe1 Cl1 104.27(5) . .
N1 Fe1 Cl1 103.77(5) . .
O2 Fe1 Ba1 43.96(4) . .
O1 Fe1 Ba1 43.65(4) . .
N2 Fe1 Ba1 122.63(4) . .
N1 Fe1 Ba1 124.85(4) . .
Cl1 Fe1 Ba1 115.919(16) . .
C10 N2 C9 119.61(16) . .
C10 N2 Fe1 124.63(13) . .
C9 N2 Fe1 115.73(12) . .
C7 N1 C8 120.44(16) . .
C7 N1 Fe1 128.70(13) . .
C8 N1 Fe1 110.86(12) . .
C23 N3 Ba1 167.26(16) . .
C1 O1 Fe1 131.95(12) . .
C1 O1 Ba1 119.64(11) . .
Fe1 O1 Ba1 107.81(5) . .
C16 O2 Fe1 129.61(12) . .
C16 O2 Ba1 122.34(11) . .
Fe1 O2 Ba1 107.47(5) . .
C15 O3 C17 117.05(14) . .
C15 O3 Ba1 119.53(11) . .
C17 O3 Ba1 119.58(10) . .
C19 O4 C18 114.08(15) . .
C19 O4 Ba1 113.33(11) . .
C18 O4 Ba1 114.66(10) . .
C20 O5 C21 112.23(15) . .
C20 O5 Ba1 114.65(11) . .
C21 O5 Ba1 117.19(11) . .
C2 O6 C22 117.34(14) . .
C2 O6 Ba1 116.16(10) . .
C22 O6 Ba1 118.46(10) . .
S2 O7 Ba1 145.84(10) . .
S2 O8 Ba1 99.49(7) . 2_666
S2 O9 Ba1 98.50(7) . 2_666
O12 S1 O11 116.23(11) . .
O12 S1 O10 115.07(11) . .
O11 S1 O10 114.43(10) . .
O12 S1 C26 103.33(10) . .
O11 S1 C26 102.60(10) . .
O10 S1 C26 102.43(10) . .
O7 S2 O8 115.96(11) . .
O7 S2 O9 114.90(10) . .
O8 S2 O9 112.50(9) . .
O7 S2 C25 102.85(9) . .
O8 S2 C25 104.24(10) . .
O9 S2 C25 104.49(9) . .
O7 S2 Ba1 133.55(7) . 2_666
O8 S2 Ba1 56.10(6) . 2_666
O9 S2 Ba1 56.98(6) . 2_666
C25 S2 Ba1 123.60(7) . 2_666

loop_
_geom_bond_atom_site_label_1
_geom_bond_atom_site_label_2
_geom_bond_distance
_geom_bond_site_symmetry_2
C1 O1 1.340(2) .
C1 C6 1.406(3) .
C1 C2 1.415(3) .
C2 O6 1.383(2) .
C2 C3 1.384(3) .
C3 C4 1.405(3) .
C3 H3 0.9500 .
C4 C5 1.378(3) .
C4 H4 0.9500 .
C5 C6 1.411(3) .
C5 H5 0.9500 .
C6 C7 1.454(3) .
C7 N1 1.284(2) .
C7 H7 0.9500 .
C8 N1 1.473(2) .
C8 C9 1.521(3) .
C8 H8A 0.9900 .
C8 H8B 0.9900 .
C9 N2 1.481(2) .
C9 H9A 0.9900 .
C9 H9B 0.9900 .
C10 N2 1.290(3) .
C10 C11 1.447(3) .
C10 H10 0.9500 .
C11 C16 1.408(3) .
C11 C12 1.414(3) .
C12 C13 1.370(3) .
C12 H12 0.9500 .
C13 C14 1.407(3) .
C13 H13 0.9500 .
C14 C15 1.383(3) .
C14 H14 0.9500 .
C15 O3 1.384(2) .
C15 C16 1.420(3) .
C16 O2 1.327(2) .
C17 O3 1.443(2) .
C17 C18 1.503(3) .
C17 H17A 0.9900 .
C17 H17B 0.9900 .
C18 O4 1.439(2) .
C18 H18A 0.9900 .
C18 H18B 0.9900 .
C19 O4 1.435(2) .
C19 C20 1.514(3) .
C19 H19A 0.9900 .
C19 H19B 0.9900 .
C20 O5 1.429(2) .
C20 H20A 0.9900 .
C20 H20B 0.9900 .
C21 O5 1.435(2) .
C21 C22 1.509(3) .
C21 H21A 0.9900 .
C21 H21B 0.9900 .
C22 O6 1.437(2) .
C22 H22A 0.9900 .
C22 H22B 0.9900 .
C23 N3 1.142(3) .
C23 C24 1.457(3) .
C24 H24A 0.9800 .
C24 H24B 0.9800 .
C24 H24C 0.9800 .
C25 F2 1.327(2) .
C25 F3 1.331(2) .
C25 F1 1.331(2) .
C25 S2 1.832(2) .
C26 F5 1.332(2) .
C26 F4 1.342(2) .
C26 F6 1.343(2) .
C26 S1 1.835(2) .
Ba1 O7 2.7414(16) .
Ba1 O1 2.7634(13) .
Ba1 O2 2.7739(13) .
Ba1 O4 2.7901(13) .
Ba1 O5 2.8340(14) .
Ba1 O6 2.8475(13) .
Ba1 N3 2.8525(17) .
Ba1 O3 2.8543(13) .
Ba1 O8 2.9037(15) 2_666
Ba1 O9 2.9252(14) 2_666
Ba1 S2 3.4504(5) 2_666
Ba1 Fe1 3.8115(3) .
Cl1 Fe1 2.2283(5) .
Fe1 O2 1.9106(13) .
Fe1 O1 1.9126(13) .
Fe1 N2 2.0702(16) .
Fe1 N1 2.0784(16) .
O7 S2 1.4409(16) .
O8 S2 1.4455(15) .
O8 Ba1 2.9037(15) 2_666
O9 S2 1.4476(14) .
O9 Ba1 2.9253(14) 2_666
O10 S1 1.4469(17) .
O11 S1 1.4433(16) .
O12 S1 1.4367(17) .
S2 Ba1 3.4504(5) 2_666

loop_
_geom_torsion_atom_site_label_1
_geom_torsion_atom_site_label_2
_geom_torsion_atom_site_label_3
_geom_torsion_atom_site_label_4
_geom_torsion
_geom_torsion_site_symmetry_1
_geom_torsion_site_symmetry_4
O1 C1 C2 O6 4.3(2) . .
C6 C1 C2 O6 -174.54(15) . .
O1 C1 C2 C3 -177.44(16) . .
C6 C1 C2 C3 3.7(3) . .
O6 C2 C3 C4 176.79(17) . .
C1 C2 C3 C4 -1.2(3) . .
C2 C3 C4 C5 -1.5(3) . .
C3 C4 C5 C6 1.7(3) . .
O1 C1 C6 C5 177.74(17) . .
C2 C1 C6 C5 -3.5(3) . .
O1 C1 C6 C7 -4.8(3) . .
C2 C1 C6 C7 174.03(17) . .
C4 C5 C6 C1 0.8(3) . .
C4 C5 C6 C7 -176.73(18) . .
C1 C6 C7 N1 -6.3(3) . .
C5 C6 C7 N1 171.22(18) . .
N1 C8 C9 N2 -41.0(2) . .
N2 C10 C11 C16 7.7(3) . .
N2 C10 C11 C12 -177.27(19) . .
C16 C11 C12 C13 0.4(3) . .
C10 C11 C12 C13 -174.77(19) . .
C11 C12 C13 C14 0.6(3) . .
C12 C13 C14 C15 -0.6(3) . .
C13 C14 C15 O3 -178.62(18) . .
C13 C14 C15 C16 -0.3(3) . .
C12 C11 C16 O2 179.14(17) . .
C10 C11 C16 O2 -5.9(3) . .
C12 C11 C16 C15 -1.2(3) . .
C10 C11 C16 C15 173.72(17) . .
C14 C15 C16 O2 -179.16(17) . .
O3 C15 C16 O2 -0.6(2) . .
C14 C15 C16 C11 1.2(3) . .
O3 C15 C16 C11 179.69(16) . .
O3 C17 C18 O4 60.36(19) . .
O4 C19 C20 O5 64.1(2) . .
O5 C21 C22 O6 -60.50(19) . .
C11 C10 N2 C9 -170.42(18) . .
C11 C10 N2 Fe1 11.5(3) . .
C8 C9 N2 C10 -160.54(17) . .
C8 C9 N2 Fe1 17.68(19) . .
C6 C7 N1 C8 -176.43(17) . .
C6 C7 N1 Fe1 3.1(3) . .
C9 C8 N1 C7 -133.17(18) . .
C9 C8 N1 Fe1 47.19(17) . .
C6 C1 O1 Fe1 20.1(3) . .
C2 C1 O1 Fe1 -158.66(13) . .
C6 C1 O1 Ba1 -149.78(14) . .
C2 C1 O1 Ba1 31.4(2) . .
C11 C16 O2 Fe1 -17.4(3) . .
C15 C16 O2 Fe1 162.99(13) . .
C11 C16 O2 Ba1 152.74(14) . .
C15 C16 O2 Ba1 -26.9(2) . .
C14 C15 O3 C17 2.6(3) . .
C16 C15 O3 C17 -175.87(15) . .
C14 C15 O3 Ba1 -155.26(15) . .
C16 C15 O3 Ba1 26.3(2) . .
C18 C17 O3 C15 167.50(15) . .
C18 C17 O3 Ba1 -34.66(18) . .
C20 C19 O4 C18 85.7(2) . .
C20 C19 O4 Ba1 -47.97(18) . .
C17 C18 O4 C19 167.09(15) . .
C17 C18 O4 Ba1 -59.87(16) . .
C19 C20 O5 C21 176.48(15) . .
C19 C20 O5 Ba1 -46.57(17) . .
C22 C21 O5 C20 -175.08(15) . .
C22 C21 O5 Ba1 49.15(18) . .
C3 C2 O6 C22 -2.5(3) . .
C1 C2 O6 C22 175.67(15) . .
C3 C2 O6 Ba1 145.90(15) . .
C1 C2 O6 Ba1 -35.95(18) . .
C21 C22 O6 C2 -167.18(15) . .
C21 C22 O6 Ba1 45.19(18) . .
F5 C26 S1 O12 -59.89(17) . .
F4 C26 S1 O12 179.41(16) . .
F6 C26 S1 O12 60.11(17) . .
F5 C26 S1 O11 178.89(14) . .
F4 C26 S1 O11 58.18(17) . .
F6 C26 S1 O11 -61.11(16) . .
F5 C26 S1 O10 59.99(16) . .
F4 C26 S1 O10 -60.72(17) . .
F6 C26 S1 O10 179.99(14) . .
Ba1 O7 S2 O8 32.8(2) . .
Ba1 O7 S2 O9 -101.3(2) . .
Ba1 O7 S2 C25 145.84(19) . .
Ba1 O7 S2 Ba1 -34.1(3) . 2_666
Ba1 O8 S2 O7 -126.59(9) 2_666 .
Ba1 O8 S2 O9 8.53(11) 2_666 .
Ba1 O8 S2 C25 121.15(8) 2_666 .
Ba1 O9 S2 O7 127.18(8) 2_666 .
Ba1 O9 S2 O8 -8.44(10) 2_666 .
Ba1 O9 S2 C25 -120.91(7) 2_666 .
F2 C25 S2 O7 59.54(17) . .
F3 C25 S2 O7 -179.81(16) . .
F1 C25 S2 O7 -60.05(17) . .
F2 C25 S2 O8 -179.05(14) . .
F3 C25 S2 O8 -58.40(17) . .
F1 C25 S2 O8 61.36(16) . .
F2 C25 S2 O9 -60.79(16) . .
F3 C25 S2 O9 59.86(17) . .
F1 C25 S2 O9 179.62(13) . .
F2 C25 S2 Ba1 -120.53(13) . 2_666
F3 C25 S2 Ba1 0.12(19) . 2_666
F1 C25 S2 Ba1 119.88(12) . 2_666
